data_7707814
loop_
_publ_author_name
'Upitak, Kanokon'
'Wattanathana, Worawat'
'Nanok, Tanin'
'Chuawong, Pitak'
'Hormnirun, Pimpa'

_publ_section_title
;
 Titanium complexes of pyrrolylaldiminate ligands and their exploitation
 for the ring-opening polymerization of cyclic esters.
;
_journal_issue 31
_journal_name_full 'Dalton transactions (Cambridge, England : 2003)'
_journal_page_first 10964
_journal_page_last 10981
_journal_paper_doi 10.1039/d1dt01470f
_journal_volume 50
_journal_year 2021
_chemical_formula_moiety 'C26 H40 N4 O2 Ti'
_chemical_formula_sum 'C26 H40 N4 O2 Ti'
_chemical_formula_weight 488.52
_chemical_properties_physical Air-sensitive
_space_group_crystal_system monoclinic
_space_group_IT_number 14
_space_group_name_Hall '-P 2ybc'
_space_group_name_H-M_alt 'P 1 21/c 1'
_atom_sites_solution_hydrogens geom
_atom_sites_solution_primary dual
_audit_creation_date 2021-06-17
_audit_creation_method
;
Olex2 1.3
(compiled 2020.11.12 svn.r5f609507 for OlexSys, GUI svn.r6272)
;
_audit_update_record
;
2021-07-02 deposited with the CCDC.	2021-07-07 downloaded from the CCDC.
;
_cell_angle_alpha 90
_cell_angle_beta 75.196(3)
_cell_angle_gamma 90
_cell_formula_units_Z 4
_cell_length_a 8.9560(9)
_cell_length_b 16.7630(17)
_cell_length_c 18.1781(19)
_cell_measurement_reflns_used 9632
_cell_measurement_temperature 100
_cell_measurement_theta_max 68.678
_cell_measurement_theta_min 3.644
_cell_volume 2638.5(5)
_computing_cell_refinement 'SAINT V8.40A (Bruker, 2019)'
_computing_data_reduction 'SAINT V8.40A (Bruker, 2019)'
_computing_molecular_graphics 'Olex2 1.3 (Dolomanov et al., 2009)'
_computing_publication_material 'Olex2 1.3 (Dolomanov et al., 2009)'
_computing_structure_refinement 'SHELXL 2018/3 (Sheldrick, 2015)'
_computing_structure_solution 'SHELXT 2014/5 (Sheldrick, 2014)'
_diffrn_ambient_temperature 100
_diffrn_measured_fraction_theta_full 0.968
_diffrn_measured_fraction_theta_max 0.964
_diffrn_measurement_device_type 'Bruker APEX-II CCD'
_diffrn_measurement_method '\f and \w scans'
_diffrn_radiation_type CuK\a
_diffrn_radiation_wavelength 1.54178
_diffrn_reflns_av_R_equivalents 0.0705
_diffrn_reflns_av_unetI/netI 0.0426
_diffrn_reflns_Laue_measured_fraction_full 0.968
_diffrn_reflns_Laue_measured_fraction_max 0.964
_diffrn_reflns_limit_h_max 10
_diffrn_reflns_limit_h_min -10
_diffrn_reflns_limit_k_max 20
_diffrn_reflns_limit_k_min -20
_diffrn_reflns_limit_l_max 21
_diffrn_reflns_limit_l_min -21
_diffrn_reflns_number 42047
_diffrn_reflns_point_group_measured_fraction_full 0.968
_diffrn_reflns_point_group_measured_fraction_max 0.964
_diffrn_reflns_theta_full 67.679
_diffrn_reflns_theta_max 68.645
_diffrn_reflns_theta_min 3.644
_diffrn_source_current 50.0
_diffrn_source_power 2.5
_diffrn_source_voltage 50.0
_diffrn_standards_number 0
_exptl_absorpt_coefficient_mu 2.966
_exptl_absorpt_correction_T_max 0.7106
_exptl_absorpt_correction_T_min 0.6392
_exptl_absorpt_correction_type multi-scan
_exptl_absorpt_process_details
;
SADABS-2016/2 (Bruker,2016/2) was used for absorption correction.
wR2(int) was 0.1610 before and 0.1020 after correction.
The Ratio of minimum to maximum transmission is 0.8995.
The \l/2 correction factor is Not present.
;
_exptl_crystal_colour 'clear yellow'
_exptl_crystal_colour_lustre clear
_exptl_crystal_colour_primary yellow
_exptl_crystal_density_diffrn 1.230
_exptl_crystal_description block
_exptl_crystal_F_000 1048
_exptl_crystal_size_max 0.04
_exptl_crystal_size_mid 0.02
_exptl_crystal_size_min 0.02
_refine_diff_density_max 0.729
_refine_diff_density_min -0.581
_refine_diff_density_rms 0.107
_refine_ls_extinction_method none
_refine_ls_goodness_of_fit_ref 1.219
_refine_ls_hydrogen_treatment constr
_refine_ls_matrix_type full
_refine_ls_number_parameters 357
_refine_ls_number_reflns 4688
_refine_ls_number_restraints 144
_refine_ls_restrained_S_all 1.204
_refine_ls_R_factor_all 0.1465
_refine_ls_R_factor_gt 0.1454
_refine_ls_shift/su_max 0.000
_refine_ls_shift/su_mean 0.000
_refine_ls_structure_factor_coef Fsqd
_refine_ls_weighting_details 'w=1/[\s^2^(Fo^2^)+31.7454P] where P=(Fo^2^+2Fc^2^)/3'
_refine_ls_weighting_scheme calc
_refine_ls_wR_factor_gt 0.3409
_refine_ls_wR_factor_ref 0.3410
_reflns_Friedel_coverage 0.000
_reflns_number_gt 4639
_reflns_number_total 4688
_reflns_threshold_expression 'I > 2\s(I)'
_cod_data_source_file d1dt01470f2.cif
_cod_data_source_block kuc4_lt_0m
_cod_depositor_comments 'Adding full bibliography for 7707814.cif.'
_cod_database_code 7707814
_shelx_shelxl_version_number 2018/3
_shelx_space_group_comment
;
The symmetry employed for this shelxl refinement is uniquely defined
by the following loop, which should always be used as a source of
symmetry information in preference to the above space-group names.
They are only intended as comments.
;
_shelx_estimated_absorpt_t_max 0.943
_shelx_estimated_absorpt_t_min 0.891
_olex2_refinement_description
;
1. Fixed Uiso
 At 1.2 times of:
  All C(H) groups, All C(H,H) groups, All C(H,H,H,H) groups
 At 1.5 times of:
  All C(H,H,H) groups, All C(H,H,H,H,H,H) groups
2. Rigid bond restraints
 C25, C26A, C22, C23, C24, C26, C23A, C24A
 with sigma for 1-2 distances of 0.01 and sigma for 1-3 distances of 0.01
 C6, C5, C5A, C4
 with sigma for 1-2 distances of 0.01 and sigma for 1-3 distances of 0.01
3. Uiso/Uaniso restraints and constraints
C24 \\sim C26A \\sim C23 \\sim C22 \\sim C25 \\sim C26 \\sim C24A \\sim C23A:
within 2A with sigma of 0.04 and sigma for terminal atoms of 0.08 within 2A
C6 \\sim C5 \\sim C5A \\sim C4: within 2A with sigma of 0.04 and sigma for
terminal atoms of 0.08 within 2A
4. Others
 Fixed Sof: H22(0.7) H22A(0.3) H6BD(0.75) H6BE(0.75) H6BF(0.75) H6AA(0.25)
 H6AB(0.25) H6AC(0.25) C5(0.75) H5(0.75) H4BD(0.75) H4BE(0.75) H4BF(0.75)
 H4AA(0.25) H4AB(0.25) H4AC(0.25) C24(0.7) H24A(0.7) H24B(0.7) H25A(0.7)
 H25B(0.7) H25C(0.3) H25D(0.3) C26(0.7) H26A(0.7) H26B(0.7) C23(0.7) H23A(0.7)
 H23B(0.7) H1AA(0.6) H1AB(0.6) H1AC(0.6) H1BD(0.4) H1BE(0.4) H1BF(0.4) C2(0.6)
 H2(0.6) C3(0.6) H3A(0.6) H3B(0.6) H3C(0.6) C2A(0.4) H2A(0.4) C3A(0.4)
 H3AA(0.4) H3AB(0.4) H3AC(0.4) C26A(0.3) H26C(0.3) H26D(0.3) C23A(0.3)
 H23C(0.3) H23D(0.3) C24A(0.3) H24C(0.3) H24D(0.3) C5A(0.25) H5A(0.25)
5.a Ternary CH refined with riding coordinates:
 C12(H12), C22(H22), C22(H22A), C5(H5), C2(H2), C2A(H2A), C5A(H5A)
5.b Secondary CH2 refined with riding coordinates:
 C16(H16A,H16B), C13(H13A,H13B), C14(H14A,H14B), C15(H15A,H15B), C24(H24A,
 H24B), C25(H25A,H25B), C25(H25C,H25D), C26(H26A,H26B), C23(H23A,H23B),
 C26A(H26C,H26D), C23A(H23C,H23D), C24A(H24C,H24D)
5.c Aromatic/amide H refined with riding coordinates:
 C11(H11), C21(H21), C17(H17), C7(H7), C19(H19), C18(H18), C9(H9), C8(H8)
5.d Idealised Me refined as rotating group:
 C6(H6BD,H6BE,H6BF), C6(H6AA,H6AB,H6AC), C4(H4BD,H4BE,H4BF), C4(H4AA,H4AB,
 H4AC), C1(H1AA,H1AB,H1AC), C1(H1BD,H1BE,H1BF), C3(H3A,H3B,H3C), C3A(H3AA,H3AB,
 H3AC)
;
_olex2_submission_special_instructions 'No special instructions were received'

loop_
_space_group_symop_operation_xyz
'x, y, z'
'-x, y+1/2, -z+1/2'
'-x, -y, -z'
'x, -y-1/2, z-1/2'

loop_
_atom_site_label
_atom_site_type_symbol
_atom_site_fract_x
_atom_site_fract_y
_atom_site_fract_z
_atom_site_U_iso_or_equiv
_atom_site_adp_type
_atom_site_occupancy
_atom_site_site_symmetry_order
_atom_site_calc_flag
_atom_site_refinement_flags_posn
_atom_site_refinement_flags_adp
_atom_site_refinement_flags_occupancy
_atom_site_disorder_assembly
_atom_site_disorder_group
Ti1 Ti 0.69366(17) 0.77133(10) 0.50204(8) 0.0365(5) Uani 1 1 d . . . . .
O2 O 0.8106(7) 0.8249(4) 0.4242(3) 0.0401(14) Uani 1 1 d . . . . .
N3 N 0.6043(7) 0.6909(4) 0.4385(4) 0.0365(16) Uani 1 1 d . . . . .
O1 O 0.5261(7) 0.8350(4) 0.5274(4) 0.0517(17) Uani 1 1 d . . . . .
N2 N 0.9070(7) 0.6917(4) 0.5006(4) 0.0330(15) Uani 1 1 d . . . . .
N1 N 0.7827(8) 0.8142(5) 0.5901(4) 0.0437(18) Uani 1 1 d . . . . .
N4 N 0.5658(8) 0.6813(5) 0.5864(4) 0.0441(18) Uani 1 1 d . . . . .
C20 C 0.5043(9) 0.6342(5) 0.4776(5) 0.0365(19) Uani 1 1 d . . . . .
C11 C 0.9720(10) 0.7135(5) 0.5530(5) 0.0381(19) Uani 1 1 d . . . . .
H11 H 1.061598 0.686568 0.558806 0.046 Uiso 1 1 calc R U . . .
C10 C 0.9091(10) 0.7780(5) 0.6020(5) 0.039(2) Uani 1 1 d . . . . .
C16 C 0.8798(10) 0.5537(5) 0.4491(5) 0.039(2) Uani 1 1 d . . . . .
H16A H 0.879275 0.518563 0.492937 0.046 Uiso 1 1 calc R U . . .
H16B H 0.772211 0.569661 0.451431 0.046 Uiso 1 1 calc R U . . .
C21 C 0.4891(10) 0.6328(7) 0.5577(5) 0.052(3) Uani 1 1 d . . . . .
H21 H 0.421747 0.595618 0.589110 0.062 Uiso 1 1 calc R U . . .
C17 C 0.6034(10) 0.6828(5) 0.3647(5) 0.042(2) Uani 1 1 d . . . . .
H17 H 0.662738 0.714334 0.324234 0.051 Uiso 1 1 calc R U . . .
C13 C 1.0350(11) 0.6508(5) 0.3657(5) 0.040(2) Uani 1 1 d . . . . .
H13A H 1.127534 0.685499 0.355406 0.048 Uiso 1 1 calc R U . . .
H13B H 0.951908 0.677959 0.348443 0.048 Uiso 1 1 calc R U . . .
C12 C 0.9822(10) 0.6282(5) 0.4499(5) 0.0361(19) Uani 1 1 d . . . . .
H12 H 1.075116 0.610783 0.466570 0.043 Uiso 1 1 calc R U . . .
C7 C 0.7438(11) 0.8726(6) 0.6429(5) 0.050(2) Uani 1 1 d . . . . .
H7 H 0.659584 0.908270 0.647328 0.060 Uiso 1 1 calc R U . . .
C19 C 0.4412(10) 0.5907(6) 0.4277(5) 0.051(2) Uani 1 1 d . . . . .
H19 H 0.369492 0.547990 0.440641 0.061 Uiso 1 1 calc R U . . .
C22 C 0.5536(11) 0.6790(6) 0.6699(5) 0.049(2) Uani 1 1 d . U . . .
H22 H 0.598872 0.729790 0.683278 0.059 Uiso 0.7 1 calc R U P A 1
H22A H 0.652061 0.701874 0.676955 0.059 Uiso 0.3 1 calc R U P B 2
C14 C 1.0725(11) 0.5684(5) 0.3279(5) 0.045(2) Uani 1 1 d . . . . .
H14A H 1.065570 0.570109 0.274396 0.054 Uiso 1 1 calc R U . . .
H14B H 1.177941 0.551381 0.328616 0.054 Uiso 1 1 calc R U . . .
C18 C 0.5027(10) 0.6215(6) 0.3559(5) 0.049(2) Uani 1 1 d . . . . .
H18 H 0.481184 0.604565 0.309779 0.059 Uiso 1 1 calc R U . . .
C6 C 0.9665(12) 0.9411(6) 0.4248(7) 0.056(3) Uani 1 1 d . U . . .
H6BD H 0.924117 0.995276 0.430768 0.085 Uiso 0.75 1 calc R U P C 2
H6BE H 1.074773 0.942864 0.395533 0.085 Uiso 0.75 1 calc R U P C 2
H6BF H 0.960099 0.918081 0.475119 0.085 Uiso 0.75 1 calc R U P C 2
H6AA H 0.865283 0.964738 0.447791 0.085 Uiso 0.25 1 calc R U P D 1
H6AB H 1.028704 0.978567 0.388123 0.085 Uiso 0.25 1 calc R U P D 1
H6AC H 1.019242 0.929518 0.464708 0.085 Uiso 0.25 1 calc R U P D 1
C9 C 0.9482(13) 0.8124(6) 0.6638(5) 0.052(2) Uani 1 1 d . . . . .
H9 H 1.031025 0.797244 0.684687 0.062 Uiso 1 1 calc R U . . .
C15 C 0.9526(12) 0.5115(6) 0.3744(6) 0.053(2) Uani 1 1 d . . . . .
H15A H 1.002126 0.461130 0.383989 0.063 Uiso 1 1 calc R U . . .
H15B H 0.873203 0.498994 0.346969 0.063 Uiso 1 1 calc R U . . .
C8 C 0.8428(13) 0.8730(7) 0.6892(5) 0.056(3) Uani 1 1 d . . . . .
H8 H 0.839765 0.908077 0.730639 0.067 Uiso 1 1 calc R U . . .
C5 C 0.9459(14) 0.8658(6) 0.3852(6) 0.032(2) Uani 0.75 1 d . U P E 1
H5 H 1.037091 0.830571 0.382814 0.039 Uiso 0.75 1 calc R U P E 1
C4 C 0.9327(15) 0.8814(7) 0.3038(6) 0.068(3) Uani 1 1 d . U . . .
H4BD H 0.924839 0.827322 0.284591 0.102 Uiso 0.75 1 calc R U P E 2
H4BE H 1.041790 0.895804 0.295543 0.102 Uiso 0.75 1 calc R U P E 2
H4BF H 0.882205 0.919108 0.276769 0.102 Uiso 0.75 1 calc R U P E 2
H4AA H 0.966394 0.833883 0.272524 0.102 Uiso 0.25 1 calc R U P E 1
H4AB H 0.998247 0.926754 0.282148 0.102 Uiso 0.25 1 calc R U P E 1
H4AC H 0.825102 0.893370 0.304862 0.102 Uiso 0.25 1 calc R U P E 1
C24 C 0.5489(16) 0.5859(9) 0.7674(8) 0.050(3) Uani 0.7 1 d . U P F 1
H24A H 0.564229 0.620725 0.808877 0.060 Uiso 0.7 1 calc R U P F 1
H24B H 0.575221 0.530234 0.777093 0.060 Uiso 0.7 1 calc R U P F 1
C25 C 0.3769(13) 0.5931(8) 0.7568(8) 0.074(3) Uani 1 1 d . U . . .
H25A H 0.355036 0.550843 0.722988 0.089 Uiso 0.7 1 calc R U P F 1
H25B H 0.298423 0.591054 0.806292 0.089 Uiso 0.7 1 calc R U P F 1
H25C H 0.373189 0.602088 0.811099 0.089 Uiso 0.3 1 calc R U P F 2
H25D H 0.318122 0.544042 0.752550 0.089 Uiso 0.3 1 calc R U P F 2
C26 C 0.3840(18) 0.6735(10) 0.7210(9) 0.051(3) Uani 0.7 1 d . U P F 1
H26A H 0.363424 0.716071 0.760123 0.061 Uiso 0.7 1 calc R U P F 1
H26B H 0.308252 0.678040 0.689982 0.061 Uiso 0.7 1 calc R U P F 1
C23 C 0.6407(16) 0.6151(9) 0.6896(7) 0.048(3) Uani 0.7 1 d . U P F 1
H23A H 0.744182 0.633887 0.691904 0.058 Uiso 0.7 1 calc R U P F 1
H23B H 0.653534 0.571675 0.651555 0.058 Uiso 0.7 1 calc R U P F 1
C1 C 0.3083(18) 0.8621(12) 0.4820(9) 0.109(6) Uani 1 1 d . . . . .
H1AA H 0.336172 0.917100 0.465948 0.164 Uiso 0.6 1 calc R U P G 1
H1AB H 0.195732 0.856238 0.494830 0.164 Uiso 0.6 1 calc R U P G 1
H1AC H 0.355317 0.825467 0.440579 0.164 Uiso 0.6 1 calc R U P G 1
H1BD H 0.322208 0.804889 0.471422 0.164 Uiso 0.4 1 calc R U P H 2
H1BE H 0.295603 0.889780 0.436540 0.164 Uiso 0.4 1 calc R U P H 2
H1BF H 0.216257 0.870508 0.524027 0.164 Uiso 0.4 1 calc R U P H 2
C2 C 0.3657(18) 0.8431(8) 0.5503(9) 0.046(4) Uani 0.6 1 d . . P I 1
H2 H 0.320756 0.790664 0.571147 0.055 Uiso 0.6 1 calc R U P I 1
C3 C 0.326(2) 0.9040(11) 0.6135(13) 0.074(6) Uani 0.6 1 d . . P I 1
H3A H 0.372529 0.887984 0.654672 0.111 Uiso 0.6 1 calc R U P I 1
H3B H 0.213889 0.907302 0.633133 0.111 Uiso 0.6 1 calc R U P I 1
H3C H 0.366941 0.956233 0.593874 0.111 Uiso 0.6 1 calc R U P I 1
C2A C 0.463(3) 0.8981(15) 0.5061(16) 0.056(7) Uani 0.4 1 d . . P I 2
H2A H 0.535499 0.920171 0.459357 0.067 Uiso 0.4 1 calc R U P I 2
C3A C 0.430(4) 0.9623(19) 0.566(2) 0.084(10) Uani 0.4 1 d . . P I 2
H3AA H 0.355406 0.942310 0.611683 0.126 Uiso 0.4 1 calc R U P I 2
H3AB H 0.386629 1.009103 0.546634 0.126 Uiso 0.4 1 calc R U P I 2
H3AC H 0.525824 0.977195 0.578998 0.126 Uiso 0.4 1 calc R U P I 2
C26A C 0.533(4) 0.586(2) 0.7124(19) 0.052(6) Uani 0.3 1 d . U P F 2
H26C H 0.546391 0.542691 0.674534 0.063 Uiso 0.3 1 calc R U P F 2
H26D H 0.606287 0.578565 0.744574 0.063 Uiso 0.3 1 calc R U P F 2
C23A C 0.437(4) 0.727(2) 0.7101(18) 0.057(6) Uani 0.3 1 d . U P F 2
H23C H 0.425161 0.775353 0.680861 0.069 Uiso 0.3 1 calc R U P F 2
H23D H 0.454601 0.742853 0.759622 0.069 Uiso 0.3 1 calc R U P F 2
C24A C 0.302(5) 0.673(3) 0.720(2) 0.059(7) Uani 0.3 1 d . U P F 2
H24C H 0.278065 0.660673 0.671099 0.071 Uiso 0.3 1 calc R U P F 2
H24D H 0.209104 0.695285 0.756237 0.071 Uiso 0.3 1 calc R U P F 2
C5A C 0.864(6) 0.884(3) 0.378(3) 0.057(8) Uani 0.25 1 d . U P E 2
H5A H 0.769445 0.916838 0.380471 0.069 Uiso 0.25 1 calc R U P E 2

loop_
_atom_site_aniso_label
_atom_site_aniso_U_11
_atom_site_aniso_U_22
_atom_site_aniso_U_33
_atom_site_aniso_U_23
_atom_site_aniso_U_13
_atom_site_aniso_U_12
Ti1 0.0325(8) 0.0411(9) 0.0326(8) -0.0076(7) -0.0024(6) -0.0027(7)
O2 0.042(3) 0.041(3) 0.036(3) -0.001(3) -0.006(2) -0.005(3)
N3 0.032(3) 0.045(4) 0.029(3) -0.005(3) -0.002(3) -0.006(3)
O1 0.045(4) 0.053(4) 0.052(4) -0.009(3) -0.004(3) 0.005(3)
N2 0.034(3) 0.025(3) 0.034(4) -0.002(3) 0.002(3) -0.006(3)
N1 0.039(4) 0.055(5) 0.035(4) -0.002(3) -0.005(3) -0.012(4)
N4 0.038(4) 0.051(5) 0.040(4) 0.001(4) -0.004(3) -0.012(4)
C20 0.029(4) 0.036(5) 0.042(5) -0.005(4) -0.004(3) -0.004(3)
C11 0.046(5) 0.020(4) 0.050(5) 0.006(4) -0.016(4) -0.006(3)
C10 0.047(5) 0.026(4) 0.044(5) 0.016(4) -0.008(4) -0.006(4)
C16 0.038(4) 0.022(4) 0.055(5) 0.007(4) -0.008(4) 0.002(3)
C21 0.028(4) 0.078(7) 0.042(5) 0.001(5) 0.004(4) -0.013(5)
C17 0.039(5) 0.040(5) 0.045(5) 0.000(4) -0.006(4) -0.011(4)
C13 0.050(5) 0.027(4) 0.038(5) -0.001(4) -0.001(4) 0.006(4)
C12 0.042(5) 0.019(4) 0.047(5) 0.000(3) -0.011(4) -0.007(3)
C7 0.053(5) 0.053(6) 0.036(5) -0.020(4) 0.005(4) -0.013(5)
C19 0.038(5) 0.060(6) 0.051(5) -0.003(5) -0.002(4) -0.014(4)
C22 0.055(5) 0.056(6) 0.028(4) -0.001(4) 0.003(4) -0.014(4)
C14 0.049(5) 0.042(5) 0.041(5) 0.003(4) -0.007(4) 0.008(4)
C18 0.043(5) 0.064(6) 0.041(5) -0.008(5) -0.012(4) -0.006(5)
C6 0.056(6) 0.026(5) 0.084(7) -0.009(5) -0.012(5) 0.001(4)
C9 0.071(7) 0.045(6) 0.043(5) -0.003(4) -0.023(5) -0.017(5)
C15 0.062(6) 0.045(6) 0.051(6) 0.005(5) -0.016(5) -0.008(5)
C8 0.070(7) 0.058(7) 0.036(5) -0.007(5) -0.006(5) -0.016(5)
C5 0.033(6) 0.022(5) 0.039(5) 0.002(4) -0.006(5) 0.008(5)
C4 0.096(8) 0.055(7) 0.054(5) 0.022(5) -0.022(6) -0.011(6)
C24 0.056(7) 0.051(8) 0.042(7) 0.011(6) -0.011(6) -0.011(6)
C25 0.056(5) 0.065(7) 0.085(8) 0.019(6) 0.011(5) -0.006(5)
C26 0.039(6) 0.053(7) 0.054(8) 0.001(6) 0.001(7) 0.003(7)
C23 0.040(6) 0.068(8) 0.034(6) -0.005(6) -0.005(5) 0.001(6)
C1 0.091(11) 0.158(17) 0.090(11) 0.014(11) -0.042(9) 0.031(11)
C2 0.046(8) 0.017(7) 0.068(10) 0.014(7) -0.001(7) 0.009(6)
C3 0.059(11) 0.040(10) 0.104(16) -0.006(10) 0.014(11) 0.007(9)
C2A 0.056(15) 0.042(14) 0.065(16) 0.030(13) -0.008(12) 0.000(12)
C3A 0.09(2) 0.058(19) 0.11(3) 0.006(19) -0.03(2) 0.033(17)
C26A 0.052(10) 0.064(11) 0.040(13) 0.009(11) -0.009(10) -0.001(10)
C23A 0.073(15) 0.060(10) 0.028(13) 0.004(12) 0.006(12) -0.003(10)
C24A 0.054(10) 0.071(15) 0.040(14) -0.003(12) 0.007(14) 0.005(11)
C5A 0.071(19) 0.036(17) 0.062(11) -0.017(15) -0.011(14) 0.006(15)

loop_
_atom_type_symbol
_atom_type_description
_atom_type_scat_dispersion_real
_atom_type_scat_dispersion_imag
_atom_type_scat_source
C C 0.0181 0.0091 'International Tables Vol C Tables 4.2.6.8 and 6.1.1.4'
H H 0.0000 0.0000 'International Tables Vol C Tables 4.2.6.8 and 6.1.1.4'
N N 0.0311 0.0180 'International Tables Vol C Tables 4.2.6.8 and 6.1.1.4'
O O 0.0492 0.0322 'International Tables Vol C Tables 4.2.6.8 and 6.1.1.4'
Ti Ti 0.2191 1.8069 'International Tables Vol C Tables 4.2.6.8 and 6.1.1.4'

loop_
_geom_angle_atom_site_label_1
_geom_angle_atom_site_label_2
_geom_angle_atom_site_label_3
_geom_angle
_geom_angle_site_symmetry_1
_geom_angle_site_symmetry_3
_geom_angle_publ_flag
O2 Ti1 N3 96.8(3) . . ?
O2 Ti1 O1 100.8(3) . . ?
O2 Ti1 N2 88.0(3) . . ?
O2 Ti1 N1 100.0(3) . . ?
O2 Ti1 N4 168.2(3) . . ?
N3 Ti1 N2 93.1(3) . . ?
N3 Ti1 N1 158.6(3) . . ?
N3 Ti1 N4 74.9(3) . . ?
O1 Ti1 N3 96.5(3) . . ?
O1 Ti1 N2 166.1(3) . . ?
O1 Ti1 N1 93.2(3) . . ?
O1 Ti1 N4 88.7(3) . . ?
N1 Ti1 N2 74.5(3) . . ?
N1 Ti1 N4 86.3(3) . . ?
N4 Ti1 N2 84.0(3) . . ?
C5 O2 Ti1 154.2(6) . . ?
C5A O2 Ti1 160(2) . . ?
C20 N3 Ti1 117.2(5) . . ?
C17 N3 Ti1 136.2(6) . . ?
C17 N3 C20 106.0(7) . . ?
C2 O1 Ti1 149.3(8) . . ?
C2A O1 Ti1 143.1(13) . . ?
C11 N2 Ti1 110.7(5) . . ?
C11 N2 C12 116.9(7) . . ?
C12 N2 Ti1 132.2(5) . . ?
C10 N1 Ti1 117.9(6) . . ?
C10 N1 C7 106.6(8) . . ?
C7 N1 Ti1 135.5(7) . . ?
C21 N4 Ti1 112.8(6) . . ?
C21 N4 C22 119.9(8) . . ?
C22 N4 Ti1 127.1(6) . . ?
N3 C20 C21 114.7(8) . . ?
N3 C20 C19 110.2(8) . . ?
C19 C20 C21 135.0(8) . . ?
N2 C11 H11 120.1 . . ?
N2 C11 C10 119.8(8) . . ?
C10 C11 H11 120.1 . . ?
N1 C10 C11 117.1(8) . . ?
N1 C10 C9 109.8(9) . . ?
C9 C10 C11 133.0(9) . . ?
H16A C16 H16B 108.8 . . ?
C12 C16 H16A 110.7 . . ?
C12 C16 H16B 110.7 . . ?
C15 C16 H16A 110.7 . . ?
C15 C16 H16B 110.7 . . ?
C15 C16 C12 105.2(7) . . ?
N4 C21 C20 119.5(9) . . ?
N4 C21 H21 120.3 . . ?
C20 C21 H21 120.3 . . ?
N3 C17 H17 124.7 . . ?
N3 C17 C18 110.7(8) . . ?
C18 C17 H17 124.7 . . ?
H13A C13 H13B 109.3 . . ?
C12 C13 H13A 111.4 . . ?
C12 C13 H13B 111.4 . . ?
C12 C13 C14 101.6(7) . . ?
C14 C13 H13A 111.4 . . ?
C14 C13 H13B 111.4 . . ?
N2 C12 C16 114.5(7) . . ?
N2 C12 C13 115.3(7) . . ?
N2 C12 H12 107.9 . . ?
C16 C12 H12 107.9 . . ?
C13 C12 C16 102.9(7) . . ?
C13 C12 H12 107.9 . . ?
N1 C7 H7 124.7 . . ?
N1 C7 C8 110.5(10) . . ?
C8 C7 H7 124.7 . . ?
C20 C19 H19 126.6 . . ?
C18 C19 C20 106.8(8) . . ?
C18 C19 H19 126.6 . . ?
N4 C22 H22 107.3 . . ?
N4 C22 H22A 106.4 . . ?
N4 C22 C26 114.4(10) . . ?
N4 C22 C26A 116.8(14) . . ?
C26 C22 H22 107.3 . . ?
C23 C22 N4 111.8(9) . . ?
C23 C22 H22 107.3 . . ?
C23 C22 C26 108.5(10) . . ?
C26A C22 H22A 106.4 . . ?
C23A C22 N4 112.0(17) . . ?
C23A C22 H22A 106.4 . . ?
C23A C22 C26A 108(2) . . ?
C13 C14 H14A 110.6 . . ?
C13 C14 H14B 110.6 . . ?
H14A C14 H14B 108.7 . . ?
C15 C14 C13 105.7(7) . . ?
C15 C14 H14A 110.6 . . ?
C15 C14 H14B 110.6 . . ?
C17 C18 H18 126.9 . . ?
C19 C18 C17 106.2(8) . . ?
C19 C18 H18 126.9 . . ?
H6BD C6 H6BE 109.5 . . ?
H6BD C6 H6BF 109.5 . . ?
H6BE C6 H6BF 109.5 . . ?
H6AA C6 H6AB 109.5 . . ?
H6AA C6 H6AC 109.5 . . ?
H6AB C6 H6AC 109.5 . . ?
C5 C6 H6AA 109.5 . . ?
C5 C6 H6AB 109.5 . . ?
C5 C6 H6AC 109.5 . . ?
C5A C6 H6BD 109.5 . . ?
C5A C6 H6BE 109.5 . . ?
C5A C6 H6BF 109.5 . . ?
C10 C9 H9 126.7 . . ?
C8 C9 C10 106.5(9) . . ?
C8 C9 H9 126.7 . . ?
C16 C15 H15A 110.4 . . ?
C16 C15 H15B 110.4 . . ?
C14 C15 C16 106.6(8) . . ?
C14 C15 H15A 110.4 . . ?
C14 C15 H15B 110.4 . . ?
H15A C15 H15B 108.6 . . ?
C7 C8 C9 106.5(9) . . ?
C7 C8 H8 126.7 . . ?
C9 C8 H8 126.7 . . ?
O2 C5 C6 111.4(9) . . ?
O2 C5 H5 108.7 . . ?
O2 C5 C4 107.3(9) . . ?
C6 C5 H5 108.7 . . ?
C6 C5 C4 111.8(9) . . ?
C4 C5 H5 108.7 . . ?
C5 C4 H4AA 109.5 . . ?
C5 C4 H4AB 109.5 . . ?
C5 C4 H4AC 109.5 . . ?
H4BD C4 H4BE 109.5 . . ?
H4BD C4 H4BF 109.5 . . ?
H4BE C4 H4BF 109.5 . . ?
H4AA C4 H4AB 109.5 . . ?
H4AA C4 H4AC 109.5 . . ?
H4AB C4 H4AC 109.5 . . ?
C5A C4 H4BD 109.5 . . ?
C5A C4 H4BE 109.5 . . ?
C5A C4 H4BF 109.5 . . ?
H24A C24 H24B 109.5 . . ?
C25 C24 H24A 111.8 . . ?
C25 C24 H24B 111.8 . . ?
C23 C24 H24A 111.8 . . ?
C23 C24 H24B 111.8 . . ?
C23 C24 C25 99.9(10) . . ?
C24 C25 H25A 111.6 . . ?
C24 C25 H25B 111.6 . . ?
H25A C25 H25B 109.4 . . ?
H25C C25 H25D 108.8 . . ?
C26 C25 C24 100.6(11) . . ?
C26 C25 H25A 111.6 . . ?
C26 C25 H25B 111.6 . . ?
C26A C25 H25C 110.7 . . ?
C26A C25 H25D 110.7 . . ?
C26A C25 C24A 105(2) . . ?
C24A C25 H25C 110.7 . . ?
C24A C25 H25D 110.7 . . ?
C22 C26 H26A 111.0 . . ?
C22 C26 H26B 111.0 . . ?
C25 C26 C22 103.8(11) . . ?
C25 C26 H26A 111.0 . . ?
C25 C26 H26B 111.0 . . ?
H26A C26 H26B 109.0 . . ?
C22 C23 C24 105.9(11) . . ?
C22 C23 H23A 110.5 . . ?
C22 C23 H23B 110.5 . . ?
C24 C23 H23A 110.5 . . ?
C24 C23 H23B 110.5 . . ?
H23A C23 H23B 108.7 . . ?
H1AA C1 H1AB 109.5 . . ?
H1AA C1 H1AC 109.5 . . ?
H1AB C1 H1AC 109.5 . . ?
H1BD C1 H1BE 109.5 . . ?
H1BD C1 H1BF 109.5 . . ?
H1BE C1 H1BF 109.5 . . ?
C2 C1 H1AA 109.5 . . ?
C2 C1 H1AB 109.5 . . ?
C2 C1 H1AC 109.5 . . ?
C2A C1 H1BD 109.5 . . ?
C2A C1 H1BE 109.5 . . ?
C2A C1 H1BF 109.5 . . ?
O1 C2 C1 108.7(12) . . ?
O1 C2 H2 108.2 . . ?
O1 C2 C3 108.4(14) . . ?
C1 C2 H2 108.2 . . ?
C1 C2 C3 115.1(15) . . ?
C3 C2 H2 108.2 . . ?
C2 C3 H3A 109.5 . . ?
C2 C3 H3B 109.5 . . ?
C2 C3 H3C 109.5 . . ?
H3A C3 H3B 109.5 . . ?
H3A C3 H3C 109.5 . . ?
H3B C3 H3C 109.5 . . ?
O1 C2A C1 103.7(17) . . ?
O1 C2A H2A 108.4 . . ?
O1 C2A C3A 113(2) . . ?
C1 C2A H2A 108.4 . . ?
C3A C2A C1 115(2) . . ?
C3A C2A H2A 108.4 . . ?
C2A C3A H3AA 109.5 . . ?
C2A C3A H3AB 109.5 . . ?
C2A C3A H3AC 109.5 . . ?
H3AA C3A H3AB 109.5 . . ?
H3AA C3A H3AC 109.5 . . ?
H3AB C3A H3AC 109.5 . . ?
C22 C26A H26C 112.0 . . ?
C22 C26A H26D 112.0 . . ?
C25 C26A C22 99(2) . . ?
C25 C26A H26C 112.0 . . ?
C25 C26A H26D 112.0 . . ?
H26C C26A H26D 109.7 . . ?
C22 C23A H23C 111.5 . . ?
C22 C23A H23D 111.5 . . ?
C22 C23A C24A 101(3) . . ?
H23C C23A H23D 109.3 . . ?
C24A C23A H23C 111.5 . . ?
C24A C23A H23D 111.5 . . ?
C25 C24A H24C 112.2 . . ?
C25 C24A H24D 112.2 . . ?
C23A C24A C25 98(3) . . ?
C23A C24A H24C 112.2 . . ?
C23A C24A H24D 112.2 . . ?
H24C C24A H24D 109.8 . . ?
O2 C5A C6 105(3) . . ?
O2 C5A C4 129(3) . . ?
O2 C5A H5A 103.1 . . ?
C6 C5A H5A 103.1 . . ?
C4 C5A C6 111(3) . . ?
C4 C5A H5A 103.1 . . ?

loop_
_geom_bond_atom_site_label_1
_geom_bond_atom_site_label_2
_geom_bond_distance
_geom_bond_site_symmetry_2
_geom_bond_publ_flag
Ti1 O2 1.775(6) . ?
Ti1 N3 2.066(7) . ?
Ti1 O1 1.803(7) . ?
Ti1 N2 2.325(7) . ?
Ti1 N1 2.090(7) . ?
Ti1 N4 2.246(8) . ?
O2 C5 1.415(13) . ?
O2 C5A 1.30(5) . ?
N3 C20 1.372(10) . ?
N3 C17 1.351(11) . ?
O1 C2 1.396(16) . ?
O1 C2A 1.30(2) . ?
N2 C11 1.289(11) . ?
N2 C12 1.456(10) . ?
N1 C10 1.350(11) . ?
N1 C7 1.353(11) . ?
N4 C21 1.260(12) . ?
N4 C22 1.494(11) . ?
C20 C21 1.428(12) . ?
C20 C19 1.390(12) . ?
C11 H11 0.9500 . ?
C11 C10 1.423(12) . ?
C10 C9 1.385(13) . ?
C16 H16A 0.9900 . ?
C16 H16B 0.9900 . ?
C16 C12 1.551(11) . ?
C16 C15 1.523(13) . ?
C21 H21 0.9500 . ?
C17 H17 0.9500 . ?
C17 C18 1.403(12) . ?
C13 H13A 0.9900 . ?
C13 H13B 0.9900 . ?
C13 C12 1.528(11) . ?
C13 C14 1.541(12) . ?
C12 H12 1.0000 . ?
C7 H7 0.9500 . ?
C7 C8 1.369(14) . ?
C19 H19 0.9500 . ?
C19 C18 1.382(13) . ?
C22 H22 1.0000 . ?
C22 H22A 1.0000 . ?
C22 C26 1.568(17) . ?
C22 C23 1.423(17) . ?
C22 C26A 1.72(4) . ?
C22 C23A 1.37(4) . ?
C14 H14A 0.9900 . ?
C14 H14B 0.9900 . ?
C14 C15 1.521(13) . ?
C18 H18 0.9500 . ?
C6 H6BD 0.9800 . ?
C6 H6BE 0.9800 . ?
C6 H6BF 0.9800 . ?
C6 H6AA 0.9800 . ?
C6 H6AB 0.9800 . ?
C6 H6AC 0.9800 . ?
C6 C5 1.488(14) . ?
C6 C5A 1.70(5) . ?
C9 H9 0.9500 . ?
C9 C8 1.384(15) . ?
C15 H15A 0.9900 . ?
C15 H15B 0.9900 . ?
C8 H8 0.9500 . ?
C5 H5 1.0000 . ?
C5 C4 1.536(15) . ?
C4 H4BD 0.9800 . ?
C4 H4BE 0.9800 . ?
C4 H4BF 0.9800 . ?
C4 H4AA 0.9800 . ?
C4 H4AB 0.9800 . ?
C4 H4AC 0.9800 . ?
C4 C5A 1.34(5) . ?
C24 H24A 0.9900 . ?
C24 H24B 0.9900 . ?
C24 C25 1.605(19) . ?
C24 C23 1.524(18) . ?
C25 H25A 0.9900 . ?
C25 H25B 0.9900 . ?
C25 H25C 0.9900 . ?
C25 H25D 0.9900 . ?
C25 C26 1.49(2) . ?
C25 C26A 1.43(4) . ?
C25 C24A 1.71(4) . ?
C26 H26A 0.9900 . ?
C26 H26B 0.9900 . ?
C23 H23A 0.9900 . ?
C23 H23B 0.9900 . ?
C1 H1AA 0.9800 . ?
C1 H1AB 0.9800 . ?
C1 H1AC 0.9800 . ?
C1 H1BD 0.9800 . ?
C1 H1BE 0.9800 . ?
C1 H1BF 0.9800 . ?
C1 C2 1.49(2) . ?
C1 C2A 1.67(3) . ?
C2 H2 1.0000 . ?
C2 C3 1.51(2) . ?
C3 H3A 0.9800 . ?
C3 H3B 0.9800 . ?
C3 H3C 0.9800 . ?
C2A H2A 1.0000 . ?
C2A C3A 1.51(4) . ?
C3A H3AA 0.9800 . ?
C3A H3AB 0.9800 . ?
C3A H3AC 0.9800 . ?
C26A H26C 0.9900 . ?
C26A H26D 0.9900 . ?
C23A H23C 0.9900 . ?
C23A H23D 0.9900 . ?
C23A C24A 1.48(6) . ?
C24A H24C 0.9900 . ?
C24A H24D 0.9900 . ?
C5A H5A 1.0000 . ?

loop_
_geom_torsion_atom_site_label_1
_geom_torsion_atom_site_label_2
_geom_torsion_atom_site_label_3
_geom_torsion_atom_site_label_4
_geom_torsion
_geom_torsion_site_symmetry_1
_geom_torsion_site_symmetry_2
_geom_torsion_site_symmetry_3
_geom_torsion_site_symmetry_4
_geom_torsion_publ_flag
Ti1 O2 C5 C6 -66.1(17) . . . . ?
Ti1 O2 C5 C4 171.1(11) . . . . ?
Ti1 O2 C5A C6 77(8) . . . . ?
Ti1 O2 C5A C4 -150(3) . . . . ?
Ti1 N3 C20 C21 -7.0(10) . . . . ?
Ti1 N3 C20 C19 173.3(6) . . . . ?
Ti1 N3 C17 C18 -170.9(7) . . . . ?
Ti1 O1 C2 C1 -99.5(17) . . . . ?
Ti1 O1 C2 C3 134.8(15) . . . . ?
Ti1 O1 C2A C1 112.3(18) . . . . ?
Ti1 O1 C2A C3A -122(2) . . . . ?
Ti1 N2 C11 C10 0.6(9) . . . . ?
Ti1 N2 C12 C16 -63.2(9) . . . . ?
Ti1 N2 C12 C13 56.0(9) . . . . ?
Ti1 N1 C10 C11 0.3(10) . . . . ?
Ti1 N1 C10 C9 -177.9(6) . . . . ?
Ti1 N1 C7 C8 178.2(7) . . . . ?
Ti1 N4 C21 C20 6.7(12) . . . . ?
Ti1 N4 C22 C26 127.5(9) . . . . ?
Ti1 N4 C22 C23 -108.6(10) . . . . ?
Ti1 N4 C22 C26A -150.0(14) . . . . ?
Ti1 N4 C22 C23A 85(2) . . . . ?
O2 Ti1 O1 C2 139.2(17) . . . . ?
O2 Ti1 O1 C2A 7(2) . . . . ?
N3 Ti1 O2 C5 -140.6(14) . . . . ?
N3 Ti1 O2 C5A 117(7) . . . . ?
N3 Ti1 O1 C2 40.9(17) . . . . ?
N3 Ti1 O1 C2A -91(2) . . . . ?
N3 C20 C21 N4 -0.4(13) . . . . ?
N3 C20 C19 C18 -0.4(11) . . . . ?
N3 C17 C18 C19 -0.6(11) . . . . ?
O1 Ti1 O2 C5 121.4(14) . . . . ?
O1 Ti1 O2 C5A 19(7) . . . . ?
N2 Ti1 O2 C5 -47.7(14) . . . . ?
N2 Ti1 O2 C5A -150(7) . . . . ?
N2 Ti1 O1 C2 -92(2) . . . . ?
N2 Ti1 O1 C2A 136(2) . . . . ?
N2 C11 C10 N1 -0.7(11) . . . . ?
N2 C11 C10 C9 177.0(9) . . . . ?
N1 Ti1 O2 C5 26.2(14) . . . . ?
N1 Ti1 O2 C5A -76(7) . . . . ?
N1 Ti1 O1 C2 -120.0(17) . . . . ?
N1 Ti1 O1 C2A 108(2) . . . . ?
N1 C10 C9 C8 -1.4(10) . . . . ?
N1 C7 C8 C9 0.2(11) . . . . ?
N4 Ti1 O2 C5 -95.5(19) . . . . ?
N4 Ti1 O2 C5A 162(7) . . . . ?
N4 Ti1 O1 C2 -33.8(17) . . . . ?
N4 Ti1 O1 C2A -166(2) . . . . ?
N4 C22 C26 C25 113.4(12) . . . . ?
N4 C22 C23 C24 -145.0(10) . . . . ?
N4 C22 C26A C25 -110.4(18) . . . . ?
N4 C22 C23A C24A 84(3) . . . . ?
C20 N3 C17 C18 0.3(10) . . . . ?
C20 C19 C18 C17 0.6(11) . . . . ?
C11 N2 C12 C16 121.7(8) . . . . ?
C11 N2 C12 C13 -119.1(8) . . . . ?
C11 C10 C9 C8 -179.2(9) . . . . ?
C10 N1 C7 C8 -1.0(10) . . . . ?
C10 C9 C8 C7 0.7(11) . . . . ?
C21 N4 C22 C26 -46.3(14) . . . . ?
C21 N4 C22 C23 77.5(12) . . . . ?
C21 N4 C22 C26A 36.1(18) . . . . ?
C21 N4 C22 C23A -89(2) . . . . ?
C21 C20 C19 C18 179.9(10) . . . . ?
C17 N3 C20 C21 179.8(8) . . . . ?
C17 N3 C20 C19 0.1(10) . . . . ?
C13 C14 C15 C16 -15.9(10) . . . . ?
C12 N2 C11 C10 176.7(7) . . . . ?
C12 C16 C15 C14 -10.5(10) . . . . ?
C12 C13 C14 C15 36.2(9) . . . . ?
C7 N1 C10 C11 179.7(7) . . . . ?
C7 N1 C10 C9 1.5(10) . . . . ?
C19 C20 C21 N4 179.3(10) . . . . ?
C22 N4 C21 C20 -178.6(9) . . . . ?
C22 C23A C24A C25 52(3) . . . . ?
C14 C13 C12 N2 -167.5(7) . . . . ?
C14 C13 C12 C16 -42.1(8) . . . . ?
C15 C16 C12 N2 159.0(7) . . . . ?
C15 C16 C12 C13 33.0(9) . . . . ?
C24 C25 C26 C22 34.9(14) . . . . ?
C25 C24 C23 C22 38.8(13) . . . . ?
C26 C22 C23 C24 -18.0(14) . . . . ?
C23 C22 C26 C25 -12.2(15) . . . . ?
C23 C24 C25 C26 -45.4(14) . . . . ?
C26A C22 C23A C24A -46(3) . . . . ?
C26A C25 C24A C23A -42(3) . . . . ?
C23A C22 C26A C25 17(3) . . . . ?
C24A C25 C26A C22 15(3) . . . . ?
